data_2239846
loop_
_publ_author_name
'Shishkina, Svitlana V.'
'Kucher, Olexandr V.'
'Kolodiazhnaya, Anastasiya O.'
'Smolii, Oleg B.'
'Tolmachev, Andrey A.'

_publ_section_title
;
 Crystal structure of
 (<i>S</i>)-1-(1,3-benzothiazol-2-yl)-2,2,2-trifluoroethanol
;
_journal_coeditor_code LH5717
_journal_issue 9
_journal_name_full 'Acta Crystallographica Section E'
_journal_page_first o946
_journal_paper_doi 10.1107/S1600536814016547
_journal_volume 70
_journal_year 2014
_chemical_formula_iupac 'C9 H6 F3 N O S'
_chemical_formula_moiety 'C9 H6 F3 N O S'
_chemical_formula_sum 'C9 H6 F3 N O S'
_chemical_formula_weight 233.21
_chemical_name_systematic
;
(<i>S</i>)-1-(1,3-Benzothiazol-2-yl)-2,2,2-trifluoroethanol
;
_space_group_IT_number 4
_symmetry_cell_setting monoclinic
_symmetry_space_group_name_Hall 'P 2yb'
_symmetry_space_group_name_H-M 'P 1 21 1'
_atom_sites_solution_hydrogens difmap
_atom_sites_solution_primary direct
_atom_sites_solution_secondary difmap
_audit_creation_method SHELXL-97
_cell_angle_alpha 90.00
_cell_angle_beta 107.411(9)
_cell_angle_gamma 90.00
_cell_formula_units_Z 2
_cell_length_a 9.2116(9)
_cell_length_b 5.5052(4)
_cell_length_c 10.2279(8)
_cell_measurement_reflns_used 1591
_cell_measurement_temperature 293(2)
_cell_measurement_theta_max 31.8
_cell_measurement_theta_min 3.5
_cell_volume 494.91(8)
_computing_cell_refinement
;
CrysAlis CCD (Agilent, 2012)
;
_computing_data_collection
;
CrysAlis CCD (Agilent, 2012)
;
_computing_data_reduction
;
CrysAlis RED (Agilent, 2012)
;
_computing_molecular_graphics 'SHELXTL (Sheldrick, 2008)'
_computing_publication_material 'SHELXTL (Sheldrick, 2008)'
_computing_structure_refinement 'SHELXTL (Sheldrick, 2008)'
_computing_structure_solution 'SHELXTL (Sheldrick, 2008)'
_diffrn_ambient_temperature 293(2)
_diffrn_detector_area_resol_mean 16.1827
_diffrn_measured_fraction_theta_full 0.997
_diffrn_measured_fraction_theta_max 0.997
_diffrn_measurement_device_type 'Agilent Xcalibur3'
_diffrn_measurement_method '\w scans'
_diffrn_radiation_monochromator graphite
_diffrn_radiation_source 'Enhance (Mo) X-ray Source'
_diffrn_radiation_type MoK\a
_diffrn_radiation_wavelength 0.71073
_diffrn_reflns_av_R_equivalents 0.0267
_diffrn_reflns_av_sigmaI/netI 0.0327
_diffrn_reflns_limit_h_max 12
_diffrn_reflns_limit_h_min -10
_diffrn_reflns_limit_k_max 7
_diffrn_reflns_limit_k_min -7
_diffrn_reflns_limit_l_max 14
_diffrn_reflns_limit_l_min -13
_diffrn_reflns_number 4650
_diffrn_reflns_theta_full 29.98
_diffrn_reflns_theta_max 29.98
_diffrn_reflns_theta_min 3.55
_exptl_absorpt_coefficient_mu 0.342
_exptl_absorpt_correction_T_max 0.9831
_exptl_absorpt_correction_T_min 0.9348
_exptl_absorpt_correction_type multi-scan
_exptl_absorpt_process_details
;
(CrysAlis RED; Agilent, 2012)
;
_exptl_crystal_colour colourless
_exptl_crystal_density_diffrn 1.565
_exptl_crystal_density_method 'not measured'
_exptl_crystal_description needle
_exptl_crystal_F_000 236
_exptl_crystal_size_max 0.20
_exptl_crystal_size_mid 0.05
_exptl_crystal_size_min 0.05
_refine_diff_density_max 0.205
_refine_diff_density_min -0.202
_refine_ls_abs_structure_details 'Flack (1983), 1199 Friedel pairs'
_refine_ls_abs_structure_Flack -0.03(9)
_refine_ls_extinction_method none
_refine_ls_goodness_of_fit_ref 1.121
_refine_ls_hydrogen_treatment refall
_refine_ls_matrix_type full
_refine_ls_number_parameters 160
_refine_ls_number_reflns 2768
_refine_ls_number_restraints 4
_refine_ls_restrained_S_all 1.124
_refine_ls_R_factor_all 0.0530
_refine_ls_R_factor_gt 0.0417
_refine_ls_shift/su_max 0.000
_refine_ls_shift/su_mean 0.000
_refine_ls_structure_factor_coef Fsqd
_refine_ls_weighting_details 'calc w=1/[\s^2^(Fo^2^)+(0.0494P)^2^] where P=(Fo^2^+2Fc^2^)/3'
_refine_ls_weighting_scheme calc
_refine_ls_wR_factor_gt 0.1003
_refine_ls_wR_factor_ref 0.1075
_reflns_number_gt 2293
_reflns_number_total 2768
_reflns_threshold_expression I>2\s(I)
_cod_data_source_file lh5717sup1.cif
_cod_data_source_block I
_cod_original_cell_volume 494.91(7)
_cod_original_sg_symbol_H-M 'P 21'
_cod_database_code 2239846
_cod_database_fobs_code 2239846

loop_
_symmetry_equiv_pos_as_xyz
'x, y, z'
'-x, y+1/2, -z'

loop_
_atom_site_type_symbol
_atom_site_label
_atom_site_fract_x
_atom_site_fract_y
_atom_site_fract_z
_atom_site_U_iso_or_equiv
_atom_site_adp_type
_atom_site_calc_flag
_atom_site_refinement_flags
_atom_site_occupancy
_atom_site_symmetry_multiplicity
F F1 0.84725(19) 0.5557(5) 0.85264(17) 0.0991(7) Uani d D 1 1
F F2 0.89881(19) 0.5084(6) 1.06943(16) 0.1122(8) Uani d D 1 1
F F3 0.7640(2) 0.2434(2) 0.9323(2) 0.0913(6) Uani d D 1 1
S S1 0.51635(7) 0.81353(17) 0.68465(5) 0.05600(17) Uani d . 1 1
N N1 0.4284(2) 0.4285(3) 0.78357(16) 0.0454(4) Uani d . 1 1
O O1 0.5967(2) 0.5338(3) 1.05476(15) 0.0604(4) Uani d . 1 1
H H1O 0.582(4) 0.637(7) 1.110(3) 0.088(11) Uiso d . 1 1
C C1 0.3304(2) 0.4556(4) 0.65070(19) 0.0434(4) Uani d . 1 1
C C2 0.2101(3) 0.3050(6) 0.5878(2) 0.0579(5) Uani d . 1 1
H H2 0.189(3) 0.176(5) 0.643(2) 0.046(6) Uiso d . 1 1
C C3 0.1234(3) 0.3593(6) 0.4559(3) 0.0651(7) Uani d . 1 1
H H3 0.050(4) 0.253(7) 0.424(3) 0.089(11) Uiso d . 1 1
C C4 0.1525(3) 0.5594(6) 0.3878(2) 0.0634(7) Uani d . 1 1
H H4 0.093(3) 0.582(6) 0.293(3) 0.067(8) Uiso d . 1 1
C C5 0.2713(3) 0.7138(5) 0.4479(2) 0.0569(6) Uani d . 1 1
H H5 0.299(3) 0.864(7) 0.408(3) 0.072(9) Uiso d . 1 1
C C6 0.3606(3) 0.6586(4) 0.5814(2) 0.0463(5) Uani d . 1 1
C C7 0.5280(3) 0.6011(4) 0.81243(18) 0.0440(4) Uani d . 1 1
C C8 0.6483(3) 0.6243(5) 0.9503(2) 0.0511(5) Uani d . 1 1
H H8 0.689(2) 0.799(5) 0.976(2) 0.044(5) Uiso d . 1 1
C C9 0.7885(2) 0.4822(3) 0.95081(14) 0.0689(8) Uani d D 1 1

loop_
_atom_site_aniso_label
_atom_site_aniso_U_11
_atom_site_aniso_U_22
_atom_site_aniso_U_33
_atom_site_aniso_U_12
_atom_site_aniso_U_13
_atom_site_aniso_U_23
F1 0.0638(10) 0.153(2) 0.0853(11) -0.0105(12) 0.0298(9) -0.0049(12)
F2 0.0743(11) 0.165(2) 0.0710(10) 0.0026(14) -0.0187(9) -0.0216(13)
F3 0.0854(12) 0.0762(13) 0.1038(13) 0.0216(10) 0.0154(10) -0.0137(9)
S1 0.0703(3) 0.0513(3) 0.0463(3) -0.0111(3) 0.0173(2) 0.0057(2)
N1 0.0535(10) 0.0439(9) 0.0372(8) -0.0022(8) 0.0111(7) 0.0016(6)
O1 0.0912(13) 0.0530(10) 0.0380(7) -0.0013(9) 0.0208(7) -0.0040(7)
C1 0.0462(10) 0.0442(10) 0.0392(9) 0.0031(8) 0.0120(7) 0.0018(8)
C2 0.0510(11) 0.0607(13) 0.0571(12) -0.0075(13) 0.0088(9) 0.0033(13)
C3 0.0495(13) 0.078(2) 0.0591(13) 0.0007(13) 0.0028(10) -0.0055(13)
C4 0.0573(13) 0.0851(19) 0.0413(11) 0.0148(13) 0.0047(9) -0.0017(11)
C5 0.0678(15) 0.0633(14) 0.0416(11) 0.0140(12) 0.0195(10) 0.0101(10)
C6 0.0545(12) 0.0476(11) 0.0392(9) 0.0058(9) 0.0177(8) 0.0028(8)
C7 0.0532(11) 0.0427(10) 0.0363(9) -0.0023(9) 0.0137(8) -0.0020(7)
C8 0.0655(14) 0.0476(12) 0.0369(10) -0.0071(10) 0.0102(9) -0.0073(8)
C9 0.0584(15) 0.089(2) 0.0496(13) -0.0059(15) 0.0011(10) -0.0111(13)

loop_
_atom_type_symbol
_atom_type_description
_atom_type_scat_dispersion_real
_atom_type_scat_dispersion_imag
_atom_type_scat_source
C C 0.0033 0.0016 'International Tables Vol C Tables 4.2.6.8 and 6.1.1.4'
H H 0.0000 0.0000 'International Tables Vol C Tables 4.2.6.8 and 6.1.1.4'
N N 0.0061 0.0033 'International Tables Vol C Tables 4.2.6.8 and 6.1.1.4'
O O 0.0106 0.0060 'International Tables Vol C Tables 4.2.6.8 and 6.1.1.4'
F F 0.0171 0.0103 'International Tables Vol C Tables 4.2.6.8 and 6.1.1.4'
S S 0.1246 0.1234 'International Tables Vol C Tables 4.2.6.8 and 6.1.1.4'

loop_
_geom_angle_atom_site_label_1
_geom_angle_atom_site_label_2
_geom_angle_atom_site_label_3
_geom_angle
C6 S1 C7 88.89(10)
C7 N1 C1 110.59(17)
C8 O1 H1O 116(3)
C2 C1 C6 119.94(19)
C2 C1 N1 125.8(2)
C6 C1 N1 114.27(18)
C1 C2 C3 118.3(3)
C1 C2 H2 116.4(13)
C3 C2 H2 125.0(14)
C4 C3 C2 121.8(3)
C4 C3 H3 126(2)
C2 C3 H3 112(2)
C3 C4 C5 121.3(2)
C3 C4 H4 118.2(19)
C5 C4 H4 120.3(18)
C4 C5 C6 117.2(2)
C4 C5 H5 127.0(15)
C6 C5 H5 115.7(16)
C1 C6 C5 121.4(2)
C1 C6 S1 109.85(15)
C5 C6 S1 128.7(2)
N1 C7 C8 123.09(18)
N1 C7 S1 116.39(14)
C8 C7 S1 120.51(17)
O1 C8 C9 107.55(18)
O1 C8 C7 111.31(19)
C9 C8 C7 110.22(16)
O1 C8 H8 108.9(11)
C9 C8 H8 103.3(13)
C7 C8 H8 115.0(12)
F2 C9 F3 106.5(2)
F2 C9 F1 106.24(18)
F3 C9 F1 106.3(2)
F2 C9 C8 111.38(19)
F3 C9 C8 113.65(17)
F1 C9 C8 112.25(18)

loop_
_geom_bond_atom_site_label_1
_geom_bond_atom_site_label_2
_geom_bond_distance
F1 C9 1.3382(10)
F2 C9 1.3372(10)
F3 C9 1.3376(10)
S1 C6 1.731(2)
S1 C7 1.733(2)
N1 C7 1.292(3)
N1 C1 1.396(2)
O1 C8 1.385(3)
O1 H1O 0.84(4)
C1 C2 1.379(3)
C1 C6 1.395(3)
C2 C3 1.379(3)
C2 H2 0.96(3)
C3 C4 1.372(4)
C3 H3 0.88(4)
C4 C5 1.377(4)
C4 H4 0.96(3)
C5 C6 1.400(3)
C5 H5 0.99(4)
C7 C8 1.516(3)
C8 C9 1.509(3)
C8 H8 1.04(3)

loop_
_geom_hbond_atom_site_label_D
_geom_hbond_atom_site_label_H
_geom_hbond_atom_site_label_A
_geom_hbond_site_symmetry_A
_geom_hbond_distance_DH
_geom_hbond_distance_HA
_geom_hbond_distance_DA
_geom_hbond_angle_DHA
O1 H1O N1 2_657 0.84(4) 1.96(4) 2.781(2) 166(4)

loop_
_geom_torsion_atom_site_label_1
_geom_torsion_atom_site_label_2
_geom_torsion_atom_site_label_3
_geom_torsion_atom_site_label_4
_geom_torsion
C7 N1 C1 C2 -179.2(2)
C7 N1 C1 C6 -0.5(3)
C6 C1 C2 C3 0.8(4)
N1 C1 C2 C3 179.4(2)
C1 C2 C3 C4 -1.1(4)
C2 C3 C4 C5 0.9(4)
C3 C4 C5 C6 -0.3(4)
C2 C1 C6 C5 -0.2(3)
N1 C1 C6 C5 -179.1(2)
C2 C1 C6 S1 179.74(19)
N1 C1 C6 S1 0.9(2)
C4 C5 C6 C1 0.0(4)
C4 C5 C6 S1 -180.0(2)
C7 S1 C6 C1 -0.83(16)
C7 S1 C6 C5 179.1(2)
C1 N1 C7 C8 178.7(2)
C1 N1 C7 S1 -0.2(2)
C6 S1 C7 N1 0.62(18)
C6 S1 C7 C8 -178.34(19)
N1 C7 C8 O1 -30.8(3)
S1 C7 C8 O1 148.13(17)
N1 C7 C8 C9 88.5(3)
S1 C7 C8 C9 -92.6(2)
O1 C8 C9 F2 -61.2(2)
C7 C8 C9 F2 177.3(2)
O1 C8 C9 F3 59.1(2)
C7 C8 C9 F3 -62.4(2)
O1 C8 C9 F1 179.82(18)
C7 C8 C9 F1 58.3(2)
